data_7029229
loop_
_publ_author_name
'Ritch, Jamie S.'
'Julienne, Delphine'
'Rybchinski, Shayne R.'
'Brockman, Kathryne S.'
'Johnson, Kevin R. D.'
'Hayes, Paul G.'

_publ_section_title
;
 Secondary diphosphine and diphosphido ligands: synthesis,
 characterisation and group 1 coordination compounds.
;
_journal_issue 1
_journal_name_full 'Dalton transactions (Cambridge, England : 2003)'
_journal_page_first 267
_journal_page_last 276
_journal_paper_doi 10.1039/c3dt51844b
_journal_volume 43
_journal_year 2014
_chemical_formula_moiety 'C16 H28 P2 Se2, 2(C5H12)'
_chemical_formula_sum 'C26 H52 P2 Se2'
_chemical_formula_weight 584.5643
_chemical_name_systematic
; 
 ? 
;
_space_group_IT_number 14
_symmetry_cell_setting monoclinic
_symmetry_space_group_name_Hall '-P 2ybc'
_symmetry_space_group_name_H-M 'P 1 21/c 1'
_atom_sites_solution_hydrogens geom
_atom_sites_solution_primary direct
_atom_sites_solution_secondary difmap
_audit_creation_method SHELXL-97
_cell_angle_alpha 90.00
_cell_angle_beta 90.930(6)
_cell_angle_gamma 90.00
_cell_formula_units_Z 4
_cell_length_a 9.2514(7)
_cell_length_b 21.7558(18)
_cell_length_c 12.7311(11)
_cell_measurement_reflns_used 7061
_cell_measurement_temperature 173(2)
_cell_measurement_theta_max 23.53
_cell_measurement_theta_min 2.40
_cell_volume 2562.1(4)
_computing_cell_refinement 'Bruker SMART'
_computing_data_collection 'Bruker SMART'
_computing_data_reduction 'Bruker SAINT'
_computing_molecular_graphics 'Bruker SHELXTL'
_computing_publication_material 'Bruker SHELXTL'
_computing_structure_refinement 'SHELXL-97 (Sheldrick, 1997)'
_computing_structure_solution 'SHELXS-97 (Sheldrick, 1990)'
_diffrn_ambient_temperature 173(2)
_diffrn_measured_fraction_theta_full 0.983
_diffrn_measured_fraction_theta_max 0.983
_diffrn_measurement_device_type 'CCD area detector'
_diffrn_measurement_method 'phi and omega scans'
_diffrn_radiation_monochromator graphite
_diffrn_radiation_source 'fine-focus sealed tube'
_diffrn_radiation_type MoK\a
_diffrn_radiation_wavelength 0.71073
_diffrn_reflns_av_R_equivalents 0.0561
_diffrn_reflns_av_sigmaI/netI 0.0573
_diffrn_reflns_limit_h_max 10
_diffrn_reflns_limit_h_min -11
_diffrn_reflns_limit_k_max 24
_diffrn_reflns_limit_k_min -18
_diffrn_reflns_limit_l_max 15
_diffrn_reflns_limit_l_min -12
_diffrn_reflns_number 29577
_diffrn_reflns_theta_full 25.03
_diffrn_reflns_theta_max 25.03
_diffrn_reflns_theta_min 2.86
_exptl_absorpt_coefficient_mu 3.004
_exptl_absorpt_correction_T_max 0.8333
_exptl_absorpt_correction_T_min 0.4144
_exptl_absorpt_correction_type multi-scan
_exptl_absorpt_process_details 'Blessing, R. H. (1995) Acta Cryst. A51, 33-38'
_exptl_crystal_colour colourless
_exptl_crystal_density_diffrn 1.515
_exptl_crystal_density_method 'not measured'
_exptl_crystal_description rod
_exptl_crystal_F_000 1224
_exptl_crystal_size_max 0.36
_exptl_crystal_size_mid 0.16
_exptl_crystal_size_min 0.06
_platon_squeeze_details
;
The unit cell of the diselenide contained heavily disordered
solvent molecules (either of isoelectronic pentane or diethyl
ether) for which no suitable model could be found. The electron
density associated with these molecules was removed from the
reflection data using the program SQUEEZE (PLATON).  After this
treatment, two voids of ca. 411 A3 remained in the unit cell, each
originally containing 155 electrons and corresponding to ca.
two solvent molecules.

Accordingly, two solvent molecule (arbitrarily selected to be
pentane) are included in _chemical_formula_moiety (and _sum), and
calculations of Mr, density, and F(OOO) to more accurately reflect
the unit cell properties.
;
_refine_diff_density_max 0.647
_refine_diff_density_min -0.366
_refine_diff_density_rms 0.076
_refine_ls_extinction_method none
_refine_ls_goodness_of_fit_ref 1.006
_refine_ls_hydrogen_treatment mixed
_refine_ls_matrix_type full
_refine_ls_number_parameters 195
_refine_ls_number_reflns 4432
_refine_ls_number_restraints 0
_refine_ls_restrained_S_all 1.006
_refine_ls_R_factor_all 0.0598
_refine_ls_R_factor_gt 0.0378
_refine_ls_shift/su_max 0.001
_refine_ls_shift/su_mean 0.000
_refine_ls_structure_factor_coef Fsqd
_refine_ls_weighting_details 'calc w=1/[\s^2^(Fo^2^)+(0.0446P)^2^+0.0000P] where P=(Fo^2^+2Fc^2^)/3'
_refine_ls_weighting_scheme calc
_refine_ls_wR_factor_gt 0.0834
_refine_ls_wR_factor_ref 0.0886
_reflns_number_gt 3159
_reflns_number_total 4432
_reflns_threshold_expression >2sigma(I)
_cod_data_source_file c3dt51844b.txt
_cod_data_source_block rac-4
_cod_depositor_comments
;
The following automatic conversions were performed:

'_symmetry_cell_setting' value 'Monoclinic' changed to 'monoclinic'
according to
/usr/data/users/saulius/automatic-downloads/current/RSC/lib/dictionaries/cif_core.dic
dictionary named 'cif_core.dic' version 2.4.2 from 2011-04-26.

Automatic conversion script
Id: cif_fix_values 2281 2013-09-26 08:29:07Z andrius 
;
_cod_original_sg_symbol_H-M P2(1)/c
_cod_database_code 7029229

loop_
_symmetry_equiv_pos_as_xyz
'x, y, z'
'-x, y+1/2, -z+1/2'
'-x, -y, -z'
'x, -y-1/2, z-1/2'

loop_
_atom_site_label
_atom_site_type_symbol
_atom_site_fract_x
_atom_site_fract_y
_atom_site_fract_z
_atom_site_U_iso_or_equiv
_atom_site_adp_type
_atom_site_occupancy
_atom_site_symmetry_multiplicity
_atom_site_calc_flag
_atom_site_refinement_flags
C1 C 0.4966(4) 0.72902(16) 0.0163(3) 0.0366(9) Uani 1 1 d .
C2 C 0.4886(5) 0.7320(2) 0.1365(3) 0.0603(12) Uani 1 1 d .
H2A H 0.5512 0.7652 0.1627 0.090 Uiso 1 1 calc R
H2B H 0.5209 0.6928 0.1665 0.090 Uiso 1 1 calc R
H2C H 0.3887 0.7400 0.1569 0.090 Uiso 1 1 calc R
C3 C 0.6489(4) 0.7117(2) -0.0188(4) 0.0619(13) Uani 1 1 d .
H3A H 0.7170 0.7442 0.0018 0.093 Uiso 1 1 calc R
H3B H 0.6492 0.7068 -0.0954 0.093 Uiso 1 1 calc R
H3C H 0.6781 0.6729 0.0146 0.093 Uiso 1 1 calc R
C4 C 0.4518(5) 0.79095(18) -0.0314(4) 0.0573(12) Uani 1 1 d .
H4A H 0.5168 0.8232 -0.0051 0.086 Uiso 1 1 calc R
H4B H 0.3523 0.8005 -0.0116 0.086 Uiso 1 1 calc R
H4C H 0.4575 0.7888 -0.1081 0.086 Uiso 1 1 calc R
P1 P 0.36740(10) 0.67067(4) -0.03405(7) 0.0292(2) Uani 1 1 d .
Se1 Se 0.14840(4) 0.688042(17) 0.00201(3) 0.03560(14) Uani 1 1 d .
C5 C 0.4392(4) 0.59570(15) 0.0062(3) 0.0365(9) Uani 1 1 d .
H5A H 0.5305 0.5884 -0.0313 0.044 Uiso 1 1 calc R
H5B H 0.4628 0.5972 0.0823 0.044 Uiso 1 1 calc R
C6 C 0.3390(3) 0.54175(15) -0.0141(3) 0.0264(8) Uani 1 1 d .
C7 C 0.3352(3) 0.51181(16) -0.1107(3) 0.0303(9) Uani 1 1 d .
H7A H 0.3946 0.5258 -0.1660 0.036 Uiso 1 1 calc R
C8 C 0.2457(3) 0.46199(16) -0.1265(3) 0.0302(9) Uani 1 1 d .
H8A H 0.2429 0.4420 -0.1928 0.036 Uiso 1 1 calc R
C9 C 0.1590(3) 0.44080(16) -0.0453(3) 0.0313(9) Uani 1 1 d .
H9A H 0.0989 0.4059 -0.0562 0.038 Uiso 1 1 calc R
C10 C 0.1600(3) 0.47009(16) 0.0504(3) 0.0288(8) Uani 1 1 d .
C11 C 0.2502(3) 0.52113(15) 0.0654(3) 0.0287(8) Uani 1 1 d .
H11A H 0.2507 0.5420 0.1310 0.034 Uiso 1 1 calc R
C12 C 0.0628(4) 0.44963(16) 0.1384(3) 0.0312(9) Uani 1 1 d .
H12A H -0.0278 0.4331 0.1071 0.037 Uiso 1 1 calc R
H12B H 0.0371 0.4861 0.1807 0.037 Uiso 1 1 calc R
P2 P 0.13982(10) 0.39163(4) 0.22622(7) 0.0292(2) Uani 1 1 d .
Se2 Se 0.35848(4) 0.404657(19) 0.27028(3) 0.04181(14) Uani 1 1 d .
C13 C 0.0152(4) 0.38408(16) 0.3378(3) 0.0311(9) Uani 1 1 d .
C14 C -0.1372(4) 0.3683(2) 0.2952(3) 0.0453(11) Uani 1 1 d .
H14A H -0.2012 0.3597 0.3541 0.068 Uiso 1 1 calc R
H14B H -0.1320 0.3320 0.2499 0.068 Uiso 1 1 calc R
H14C H -0.1755 0.4031 0.2546 0.068 Uiso 1 1 calc R
C15 C 0.0123(4) 0.44407(18) 0.3998(3) 0.0505(11) Uani 1 1 d .
H15A H -0.0468 0.4387 0.4623 0.076 Uiso 1 1 calc R
H15B H -0.0292 0.4767 0.3556 0.076 Uiso 1 1 calc R
H15C H 0.1110 0.4553 0.4212 0.076 Uiso 1 1 calc R
C16 C 0.0725(4) 0.33213(17) 0.4074(3) 0.0465(11) Uani 1 1 d .
H16A H 0.0065 0.3256 0.4658 0.070 Uiso 1 1 calc R
H16B H 0.1685 0.3431 0.4351 0.070 Uiso 1 1 calc R
H16C H 0.0793 0.2943 0.3659 0.070 Uiso 1 1 calc R
H2 H 0.116(3) 0.3391(16) 0.170(3) 0.046(10) Uiso 1 1 d .
H1 H 0.386(3) 0.6709(14) -0.144(2) 0.034(9) Uiso 1 1 d .

loop_
_atom_site_aniso_label
_atom_site_aniso_U_11
_atom_site_aniso_U_22
_atom_site_aniso_U_33
_atom_site_aniso_U_23
_atom_site_aniso_U_13
_atom_site_aniso_U_12
C1 0.036(2) 0.023(2) 0.051(3) 0.0022(18) -0.0038(18) -0.0048(17)
C2 0.067(3) 0.059(3) 0.054(3) -0.016(2) -0.010(2) -0.013(2)
C3 0.042(3) 0.035(3) 0.108(4) -0.018(3) 0.004(2) -0.015(2)
C4 0.063(3) 0.029(3) 0.080(3) -0.005(2) -0.003(2) -0.007(2)
P1 0.0295(5) 0.0230(5) 0.0354(6) 0.0009(4) 0.0017(4) 0.0006(4)
Se1 0.0311(2) 0.0328(2) 0.0430(2) 0.00061(18) 0.00540(17) 0.00563(17)
C5 0.029(2) 0.027(2) 0.054(3) 0.0024(18) 0.0026(17) -0.0030(17)
C6 0.0254(19) 0.0156(19) 0.038(2) 0.0078(17) 0.0002(16) 0.0070(15)
C7 0.0257(19) 0.028(2) 0.038(2) 0.0069(17) 0.0100(16) 0.0028(16)
C8 0.029(2) 0.028(2) 0.033(2) 0.0003(17) 0.0002(16) 0.0058(17)
C9 0.027(2) 0.024(2) 0.042(2) 0.0064(18) -0.0024(17) -0.0029(16)
C10 0.0246(19) 0.025(2) 0.037(2) 0.0092(17) 0.0018(16) 0.0018(16)
C11 0.0270(19) 0.025(2) 0.033(2) 0.0006(16) -0.0031(16) 0.0059(16)
C12 0.032(2) 0.028(2) 0.033(2) 0.0106(17) 0.0042(16) 0.0028(16)
P2 0.0305(5) 0.0266(6) 0.0306(5) 0.0044(4) 0.0029(4) 0.0005(4)
Se2 0.0304(2) 0.0503(3) 0.0445(3) 0.0106(2) -0.00318(17) -0.00381(18)
C13 0.039(2) 0.027(2) 0.027(2) 0.0046(17) 0.0047(16) -0.0032(17)
C14 0.040(2) 0.054(3) 0.042(2) 0.011(2) 0.0042(19) -0.010(2)
C15 0.065(3) 0.043(3) 0.044(3) -0.007(2) 0.018(2) -0.004(2)
C16 0.055(3) 0.038(2) 0.047(3) 0.013(2) 0.004(2) -0.005(2)

loop_
_atom_type_symbol
_atom_type_description
_atom_type_scat_dispersion_real
_atom_type_scat_dispersion_imag
_atom_type_scat_source
C C 0.0033 0.0016 'International Tables Vol C Tables 4.2.6.8 and 6.1.1.4'
H H 0.0000 0.0000 'International Tables Vol C Tables 4.2.6.8 and 6.1.1.4'
P P 0.1023 0.0942 'International Tables Vol C Tables 4.2.6.8 and 6.1.1.4'
Se Se -0.0929 2.2259 'International Tables Vol C Tables 4.2.6.8 and 6.1.1.4'

loop_
_geom_angle_atom_site_label_1
_geom_angle_atom_site_label_2
_geom_angle_atom_site_label_3
_geom_angle
C4 C1 C3 110.2(3)
C4 C1 C2 109.9(3)
C3 C1 C2 111.1(3)
C4 C1 P1 107.3(3)
C3 C1 P1 108.8(3)
C2 C1 P1 109.5(3)
C5 P1 C1 106.55(16)
C5 P1 Se1 116.24(12)
C1 P1 Se1 114.65(12)
C6 C5 P1 115.1(2)
C11 C6 C7 119.1(3)
C11 C6 C5 119.6(3)
C7 C6 C5 121.4(3)
C8 C7 C6 120.3(3)
C7 C8 C9 120.2(3)
C10 C9 C8 120.5(3)
C9 C10 C11 119.0(3)
C9 C10 C12 121.6(3)
C11 C10 C12 119.5(3)
C6 C11 C10 121.0(3)
C10 C12 P2 115.2(2)
C12 P2 C13 106.84(16)
C12 P2 Se2 115.70(12)
C13 P2 Se2 114.48(12)
C15 C13 C16 110.0(3)
C15 C13 C14 110.4(3)
C16 C13 C14 110.3(3)
C15 C13 P2 109.7(2)
C16 C13 P2 107.2(2)
C14 C13 P2 109.1(2)

loop_
_geom_bond_atom_site_label_1
_geom_bond_atom_site_label_2
_geom_bond_distance
C1 C4 1.532(5)
C1 C3 1.533(5)
C1 C2 1.535(5)
C1 P1 1.851(4)
P1 C5 1.831(3)
P1 Se1 2.1186(10)
C5 C6 1.515(4)
C6 C11 1.388(4)
C6 C7 1.391(5)
C7 C8 1.377(5)
C8 C9 1.397(4)
C9 C10 1.374(5)
C10 C11 1.400(4)
C10 C12 1.515(4)
C12 P2 1.823(3)
P2 C13 1.851(3)
P2 Se2 2.1096(10)
C13 C15 1.525(5)
C13 C16 1.526(5)
C13 C14 1.541(5)

loop_
_platon_squeeze_void_nr
_platon_squeeze_void_average_x
_platon_squeeze_void_average_y
_platon_squeeze_void_average_z
_platon_squeeze_void_volume
_platon_squeeze_void_count_electrons
_platon_squeeze_void_content
1 -0.026 0.000 0.000 411 155 ' '
2 -0.008 0.500 0.500 411 155 ' '
